data_4131699
loop_
_publ_author_name
'Bag, Prasenjit'
'Porzelt, Amelie'
'Altmann, Philipp J.'
'Inoue, Shigeyoshi'

_publ_section_title
;
 A Stable Neutral Compound with an Aluminum-Aluminum Double Bond.
;
_journal_issue 41
_journal_name_full 'Journal of the American Chemical Society'
_journal_page_first 14384
_journal_page_last 14387
_journal_paper_doi 10.1021/jacs.7b08890
_journal_volume 139
_journal_year 2017
_chemical_compound_source 'see text'
_chemical_formula_moiety 'C48 H88 Al2 N4 Si2'
_chemical_formula_sum 'C48 H88 Al2 N4 Si2'
_chemical_formula_weight 831.36
_space_group_IT_number 14
_space_group_name_Hall '-P 2yn'
_space_group_name_H-M_alt 'P 1 21/n 1'
_symmetry_cell_setting monoclinic
_symmetry_Int_Tables_number 14
_symmetry_space_group_name_Hall '-P 2yn'
_symmetry_space_group_name_H-M 'P 1 21/n 1'
_atom_sites_solution_hydrogens geom
_cell_angle_alpha 90
_cell_angle_beta 102.370(3)
_cell_angle_gamma 90
_cell_formula_units_Z 8
_cell_length_a 11.5500(13)
_cell_length_b 37.053(4)
_cell_length_c 26.689(3)
_cell_measurement_reflns_used 9993
_cell_measurement_temperature 100
_cell_measurement_theta_max 25.5246
_cell_measurement_theta_min 2.1894
_cell_volume 11157(2)
_computing_cell_refinement 'SAINT (Bruker, 2014)'
_computing_data_collection 'APEX III Control Software (Bruker, 2015)'
_computing_data_reduction 'SAINT (Bruker, 2014)'
_computing_molecular_graphics 'PLATON (Spek, 2011)'
_computing_publication_material 'PLATON (Spek, 2011), enCIFer (Allen, 2014)'
_computing_structure_refinement 'SHELXL2014 (Sheldrick, 2014), SHELXLE (Huebschle, 2011)'
_computing_structure_solution 'SHELXT (Sheldrick, 2015)'
_diffrn_ambient_temperature 100
_diffrn_detector ' CMOS plate '
_diffrn_detector_area_resol_mean 16
_diffrn_measured_fraction_theta_full 0.999
_diffrn_measured_fraction_theta_max 0.999
_diffrn_measurement_device ' \k-geometry diffractometer '
_diffrn_measurement_device_type ' Bruker Photon CMOS '
_diffrn_measurement_method ' phi- and omega-rotation '
_diffrn_radiation_monochromator 'Helios optic'
_diffrn_radiation_probe x-ray
_diffrn_radiation_source 'IMS microsource'
_diffrn_radiation_type MoK\a
_diffrn_radiation_wavelength 0.71073
_diffrn_reflns_av_R_equivalents 0.0745
_diffrn_reflns_av_unetI/netI 0.0730
_diffrn_reflns_limit_h_max 13
_diffrn_reflns_limit_h_min -13
_diffrn_reflns_limit_k_max 44
_diffrn_reflns_limit_k_min -38
_diffrn_reflns_limit_l_max 31
_diffrn_reflns_limit_l_min -31
_diffrn_reflns_number 84814
_diffrn_reflns_reduction_process
;
;
_diffrn_reflns_theta_full 25.03
_diffrn_reflns_theta_max 25.03
_diffrn_reflns_theta_min 2.18
_exptl_absorpt_coefficient_mu 0.126
_exptl_absorpt_correction_T_max 0.7453
_exptl_absorpt_correction_T_min 0.6129
_exptl_absorpt_correction_type multi-scan
_exptl_absorpt_process_details 'SADABS 2014/5, Bruker, 2014'
_exptl_crystal_colour 'clear yellow-orange'
_exptl_crystal_density_diffrn 0.990
_exptl_crystal_density_method 'Not Measured'
_exptl_crystal_description fragment
_exptl_crystal_F_000 3664
_exptl_crystal_size_max 0.259
_exptl_crystal_size_mid 0.163
_exptl_crystal_size_min 0.125
_refine_diff_density_max 0.675
_refine_diff_density_min -0.392
_refine_diff_density_rms 0.054
_refine_ls_extinction_method none
_refine_ls_goodness_of_fit_ref 1.023
_refine_ls_hydrogen_treatment constr
_refine_ls_matrix_type full
_refine_ls_number_parameters 1061
_refine_ls_number_reflns 19698
_refine_ls_number_restraints 0
_refine_ls_restrained_S_all 1.023
_refine_ls_R_factor_all 0.0931
_refine_ls_R_factor_gt 0.0551
_refine_ls_shift/su_max 0.001
_refine_ls_shift/su_mean 0.000
_refine_ls_structure_factor_coef Fsqd
_refine_ls_weighting_details 'W=1/[\S^2^(FO^2^)+(0.0565P)^2^+7.1646P] WHERE P=(FO^2^+2FC^2^)/3'
_refine_ls_weighting_scheme calc
_refine_ls_wR_factor_gt 0.1227
_refine_ls_wR_factor_ref 0.1380
_reflns_number_gt 13445
_reflns_number_total 19698
_reflns_threshold_expression I>2\s(I)
_cod_data_source_file ja7b08890_si_006.cif
_cod_data_source_block 6
_cod_original_sg_symbol_H-M 'P 21/n'
_cod_database_code 4131699

loop_
_space_group_symop_id
_space_group_symop_operation_xyz
1 x,y,z
2 1/2-x,1/2+y,1/2-z
3 -x,-y,-z
4 1/2+x,1/2-y,1/2+z

loop_
_atom_site_label
_atom_site_type_symbol
_atom_site_fract_x
_atom_site_fract_y
_atom_site_fract_z
_atom_site_U_iso_or_equiv
_atom_site_adp_type
_atom_site_occupancy
_atom_site_site_symmetry_order
_atom_site_calc_flag
_atom_site_refinement_flags_posn
_atom_site_refinement_flags_adp
Si1 Si 0.07651(7) 0.24450(2) 0.41857(3) 0.02474(18) Uani 1 1 d . .
Si2 Si -0.01169(6) 0.27442(2) 0.66768(3) 0.01898(17) Uani 1 1 d . .
Al1 Al -0.02772(7) 0.24920(2) 0.49252(3) 0.02038(18) Uani 1 1 d . .
Al2 Al 0.00604(6) 0.28853(2) 0.57673(3) 0.01601(17) Uani 1 1 d . .
N1 N -0.23441(19) 0.19308(6) 0.48601(9) 0.0290(6) Uani 1 1 d . .
N2 N -0.06487(19) 0.17063(6) 0.52075(8) 0.0250(5) Uani 1 1 d . .
N3 N 0.27094(16) 0.30582(5) 0.58994(8) 0.0166(5) Uani 1 1 d . .
N4 N 0.16955(16) 0.35376(5) 0.56655(7) 0.0160(5) Uani 1 1 d . .
C1 C -0.1448(2) 0.28944(7) 0.48306(11) 0.0294(7) Uani 1 1 d . .
H1 H -0.2034 0.2931 0.4526 0.035 Uiso 1 1 calc R U
C2 C -0.1318(2) 0.31094(7) 0.52453(10) 0.0191(6) Uani 1 1 d . .
C3 C -0.2118(2) 0.34276(7) 0.52431(10) 0.0216(6) Uani 1 1 d . .
C4 C -0.2804(3) 0.35749(8) 0.47946(12) 0.0399(8) Uani 1 1 d . .
H4 H -0.2798 0.3463 0.4475 0.048 Uiso 1 1 calc R U
C5 C -0.3489(3) 0.38786(9) 0.48042(13) 0.0473(9) Uani 1 1 d . .
H5 H -0.3952 0.3970 0.4492 0.057 Uiso 1 1 calc R U
C6 C -0.3513(2) 0.40525(8) 0.52589(12) 0.0343(7) Uani 1 1 d . .
H6 H -0.3978 0.4264 0.5262 0.041 Uiso 1 1 calc R U
C7 C -0.2854(2) 0.39146(7) 0.57062(12) 0.0308(7) Uani 1 1 d . .
H7 H -0.2860 0.4030 0.6024 0.037 Uiso 1 1 calc R U
C8 C -0.2174(2) 0.36049(7) 0.56946(11) 0.0262(6) Uani 1 1 d . .
H8 H -0.1730 0.3512 0.6009 0.031 Uiso 1 1 calc R U
C9 C -0.1164(2) 0.20075(7) 0.49691(10) 0.0235(6) Uani 1 1 d . .
C10 C -0.2551(3) 0.15886(8) 0.50329(12) 0.0357(7) Uani 1 1 d . .
C11 C -0.1494(3) 0.14471(7) 0.52570(11) 0.0329(7) Uani 1 1 d . .
C12 C -0.3237(2) 0.21913(8) 0.45987(11) 0.0341(7) Uani 1 1 d . .
H12 H -0.2786 0.2399 0.4495 0.041 Uiso 1 1 calc R U
C13 C -0.3968(3) 0.23436(9) 0.49550(12) 0.0450(8) Uani 1 1 d . .
H13A H -0.4512 0.2527 0.4773 0.067 Uiso 1 1 calc R U
H13B H -0.3442 0.2454 0.5253 0.067 Uiso 1 1 calc R U
H13C H -0.4424 0.2149 0.5070 0.067 Uiso 1 1 calc R U
C14 C -0.3995(3) 0.20370(10) 0.41025(12) 0.0546(10) Uani 1 1 d . .
H14A H -0.4390 0.2235 0.3888 0.082 Uiso 1 1 calc R U
H14B H -0.4593 0.1873 0.4187 0.082 Uiso 1 1 calc R U
H14C H -0.3488 0.1904 0.3916 0.082 Uiso 1 1 calc R U
C15 C -0.3742(3) 0.14096(10) 0.49599(16) 0.0598(11) Uani 1 1 d . .
H15A H -0.4021 0.1345 0.4598 0.090 Uiso 1 1 calc R U
H15B H -0.4308 0.1576 0.5064 0.090 Uiso 1 1 calc R U
H15C H -0.3675 0.1191 0.5170 0.090 Uiso 1 1 calc R U
C16 C -0.1238(3) 0.10941(8) 0.55299(13) 0.0453(8) Uani 1 1 d . .
H16A H -0.1979 0.0959 0.5505 0.068 Uiso 1 1 calc R U
H16B H -0.0877 0.1138 0.5892 0.068 Uiso 1 1 calc R U
H16C H -0.0691 0.0954 0.5372 0.068 Uiso 1 1 calc R U
C17 C 0.0657(2) 0.16752(7) 0.53686(11) 0.0275(6) Uani 1 1 d . .
H17 H 0.0991 0.1906 0.5265 0.033 Uiso 1 1 calc R U
C18 C 0.1146(3) 0.13746(8) 0.50869(12) 0.0376(8) Uani 1 1 d . .
H18A H 0.0820 0.1397 0.4718 0.056 Uiso 1 1 calc R U
H18B H 0.0921 0.1140 0.5208 0.056 Uiso 1 1 calc R U
H18C H 0.2012 0.1393 0.5153 0.056 Uiso 1 1 calc R U
C19 C 0.1059(3) 0.16490(9) 0.59446(12) 0.0435(8) Uani 1 1 d . .
H19A H 0.0820 0.1415 0.6061 0.065 Uiso 1 1 calc R U
H19B H 0.0695 0.1843 0.6106 0.065 Uiso 1 1 calc R U
H19C H 0.1924 0.1671 0.6040 0.065 Uiso 1 1 calc R U
C20 C 0.2108(3) 0.21338(8) 0.42799(12) 0.0374(7) Uani 1 1 d . .
H20A H 0.2355 0.2105 0.3953 0.056 Uiso 1 1 calc R U
H20B H 0.1899 0.1898 0.4401 0.056 Uiso 1 1 calc R U
H20C H 0.2759 0.2239 0.4534 0.056 Uiso 1 1 calc R U
C21 C 0.1392(3) 0.29127(7) 0.40529(10) 0.0302(7) Uani 1 1 d . .
C22 C 0.2108(3) 0.30576(8) 0.45655(11) 0.0370(7) Uani 1 1 d . .
H22A H 0.2772 0.2895 0.4696 0.056 Uiso 1 1 calc R U
H22B H 0.1595 0.3072 0.4814 0.056 Uiso 1 1 calc R U
H22C H 0.2412 0.3299 0.4514 0.056 Uiso 1 1 calc R U
C23 C 0.0394(3) 0.31828(8) 0.38579(12) 0.0406(8) Uani 1 1 d . .
H23A H 0.0728 0.3426 0.3857 0.061 Uiso 1 1 calc R U
H23B H -0.0173 0.3178 0.4083 0.061 Uiso 1 1 calc R U
H23C H -0.0012 0.3117 0.3509 0.061 Uiso 1 1 calc R U
C24 C 0.2231(3) 0.29035(9) 0.36796(12) 0.0461(9) Uani 1 1 d . .
H24A H 0.1795 0.2824 0.3341 0.069 Uiso 1 1 calc R U
H24B H 0.2882 0.2735 0.3807 0.069 Uiso 1 1 calc R U
H24C H 0.2555 0.3145 0.3652 0.069 Uiso 1 1 calc R U
C25 C -0.0314(3) 0.22590(8) 0.35779(11) 0.0336(7) Uani 1 1 d . .
C26 C -0.0489(3) 0.18575(8) 0.36707(13) 0.0511(9) Uani 1 1 d . .
H26A H -0.1090 0.1759 0.3388 0.077 Uiso 1 1 calc R U
H26B H -0.0750 0.1826 0.3994 0.077 Uiso 1 1 calc R U
H26C H 0.0262 0.1730 0.3690 0.077 Uiso 1 1 calc R U
C27 C 0.0143(3) 0.22986(10) 0.30860(12) 0.0540(10) Uani 1 1 d . .
H27A H -0.0390 0.2172 0.2806 0.081 Uiso 1 1 calc R U
H27B H 0.0940 0.2195 0.3136 0.081 Uiso 1 1 calc R U
H27C H 0.0174 0.2555 0.2999 0.081 Uiso 1 1 calc R U
C28 C -0.1518(3) 0.24456(9) 0.35024(12) 0.0468(9) Uani 1 1 d . .
H28A H -0.1433 0.2700 0.3416 0.070 Uiso 1 1 calc R U
H28B H -0.1813 0.2429 0.3820 0.070 Uiso 1 1 calc R U
H28C H -0.2079 0.2328 0.3223 0.070 Uiso 1 1 calc R U
C29 C 0.1593(2) 0.31942(6) 0.58231(9) 0.0151(5) Uani 1 1 d . .
C30 C 0.3493(2) 0.33119(7) 0.57787(10) 0.0200(6) Uani 1 1 d . .
C31 C 0.2853(2) 0.36128(7) 0.56308(9) 0.0195(6) Uani 1 1 d . .
C32 C 0.2981(2) 0.26906(7) 0.61064(10) 0.0217(6) Uani 1 1 d . .
H32 H 0.2220 0.2590 0.6167 0.026 Uiso 1 1 calc R U
C33 C 0.3376(3) 0.24406(7) 0.57258(11) 0.0315(7) Uani 1 1 d . .
H33A H 0.2785 0.2443 0.5402 0.047 Uiso 1 1 calc R U
H33B H 0.3456 0.2195 0.5864 0.047 Uiso 1 1 calc R U
H33C H 0.4141 0.2522 0.5665 0.047 Uiso 1 1 calc R U
C34 C 0.3836(2) 0.26992(8) 0.66264(10) 0.0299(7) Uani 1 1 d . .
H34A H 0.4631 0.2762 0.6580 0.045 Uiso 1 1 calc R U
H34B H 0.3857 0.2461 0.6788 0.045 Uiso 1 1 calc R U
H34C H 0.3572 0.2880 0.6845 0.045 Uiso 1 1 calc R U
C35 C 0.4765(2) 0.32472(8) 0.57831(12) 0.0316(7) Uani 1 1 d . .
H35A H 0.4835 0.3052 0.5544 0.047 Uiso 1 1 calc R U
H35B H 0.5182 0.3180 0.6130 0.047 Uiso 1 1 calc R U
H35C H 0.5117 0.3468 0.5678 0.047 Uiso 1 1 calc R U
C36 C 0.3246(2) 0.39554(7) 0.54211(11) 0.0270(6) Uani 1 1 d . .
H36A H 0.2883 0.3974 0.5055 0.041 Uiso 1 1 calc R U
H36B H 0.4111 0.3955 0.5468 0.041 Uiso 1 1 calc R U
H36C H 0.3001 0.4162 0.5603 0.041 Uiso 1 1 calc R U
C37 C 0.0685(2) 0.37904(7) 0.55969(10) 0.0194(6) Uani 1 1 d . .
H37 H -0.0002 0.3648 0.5663 0.023 Uiso 1 1 calc R U
C38 C 0.0903(2) 0.40899(8) 0.59938(12) 0.0339(7) Uani 1 1 d . .
H38A H 0.1511 0.4254 0.5920 0.051 Uiso 1 1 calc R U
H38B H 0.1174 0.3985 0.6336 0.051 Uiso 1 1 calc R U
H38C H 0.0166 0.4224 0.5981 0.051 Uiso 1 1 calc R U
C39 C 0.0317(2) 0.39313(8) 0.50527(11) 0.0321(7) Uani 1 1 d . .
H39A H 0.0217 0.3728 0.4812 0.048 Uiso 1 1 calc R U
H39B H 0.0931 0.4094 0.4981 0.048 Uiso 1 1 calc R U
H39C H -0.0433 0.4063 0.5013 0.048 Uiso 1 1 calc R U
C40 C 0.0970(2) 0.23804(7) 0.69861(11) 0.0272(6) Uani 1 1 d . .
H40A H 0.0949 0.2179 0.6746 0.041 Uiso 1 1 calc R U
H40B H 0.0748 0.2293 0.7299 0.041 Uiso 1 1 calc R U
H40C H 0.1772 0.2481 0.7072 0.041 Uiso 1 1 calc R U
C41 C 0.0226(2) 0.31316(7) 0.71793(10) 0.0233(6) Uani 1 1 d . .
C42 C -0.0586(3) 0.34562(8) 0.70450(12) 0.0428(8) Uani 1 1 d . .
H42A H -0.0500 0.3556 0.6715 0.064 Uiso 1 1 calc R U
H42B H -0.0372 0.3641 0.7312 0.064 Uiso 1 1 calc R U
H42C H -0.1410 0.3382 0.7022 0.064 Uiso 1 1 calc R U
C43 C 0.0197(3) 0.30108(8) 0.77227(10) 0.0351(7) Uani 1 1 d . .
H43A H -0.0617 0.2948 0.7741 0.053 Uiso 1 1 calc R U
H43B H 0.0481 0.3207 0.7964 0.053 Uiso 1 1 calc R U
H43C H 0.0709 0.2799 0.7813 0.053 Uiso 1 1 calc R U
C44 C 0.1494(3) 0.32614(9) 0.71938(12) 0.0419(8) Uani 1 1 d . .
H44A H 0.1556 0.3343 0.6851 0.063 Uiso 1 1 calc R U
H44B H 0.2050 0.3062 0.7302 0.063 Uiso 1 1 calc R U
H44C H 0.1686 0.3462 0.7437 0.063 Uiso 1 1 calc R U
C45 C -0.1660(2) 0.25259(7) 0.66378(10) 0.0236(6) Uani 1 1 d . .
C46 C -0.1957(3) 0.24277(9) 0.71520(12) 0.0417(8) Uani 1 1 d . .
H46A H -0.2690 0.2286 0.7092 0.063 Uiso 1 1 calc R U
H46B H -0.2064 0.2649 0.7338 0.063 Uiso 1 1 calc R U
H46C H -0.1308 0.2285 0.7355 0.063 Uiso 1 1 calc R U
C47 C -0.1677(2) 0.21788(7) 0.63209(12) 0.0338(7) Uani 1 1 d . .
H47A H -0.2475 0.2074 0.6254 0.051 Uiso 1 1 calc R U
H47B H -0.1110 0.2005 0.6512 0.051 Uiso 1 1 calc R U
H47C H -0.1458 0.2236 0.5995 0.051 Uiso 1 1 calc R U
C48 C -0.2649(2) 0.27676(7) 0.63476(11) 0.0271(6) Uani 1 1 d . .
H48A H -0.2480 0.2834 0.6015 0.041 Uiso 1 1 calc R U
H48B H -0.2698 0.2987 0.6548 0.041 Uiso 1 1 calc R U
H48C H -0.3405 0.2638 0.6294 0.041 Uiso 1 1 calc R U
Si3 Si 0.29113(6) 0.48203(2) 0.33912(3) 0.02526(18) Uani 1 1 d . .
Si4 Si 0.63822(6) 0.52154(2) 0.16447(3) 0.02527(18) Uani 1 1 d . .
Al3 Al 0.41673(6) 0.47212(2) 0.27405(3) 0.01863(18) Uani 1 1 d . .
Al4 Al 0.45211(6) 0.51360(2) 0.19880(3) 0.01793(18) Uani 1 1 d . .
N5 N 0.42672(17) 0.59100(5) 0.23552(8) 0.0200(5) Uani 1 1 d . .
N6 N 0.28816(17) 0.58136(5) 0.16939(8) 0.0196(5) Uani 1 1 d . .
N7 N 0.55231(19) 0.39884(6) 0.29663(9) 0.0283(6) Uani 1 1 d . .
N8 N 0.64589(19) 0.44197(6) 0.34115(9) 0.0292(6) Uani 1 1 d . .
C49 C 0.3181(2) 0.45429(7) 0.20790(10) 0.0236(6) Uani 1 1 d . .
H49 H 0.2730 0.4326 0.2043 0.028 Uiso 1 1 calc R U
C50 C 0.3239(2) 0.47699(7) 0.16893(10) 0.0190(6) Uani 1 1 d . .
C51 C 0.2457(2) 0.47149(7) 0.11743(10) 0.0215(6) Uani 1 1 d . .
C52 C 0.1312(2) 0.45766(7) 0.11115(11) 0.0292(7) Uani 1 1 d . .
H52 H 0.1024 0.4509 0.1406 0.035 Uiso 1 1 calc R U
C53 C 0.0586(3) 0.45358(8) 0.06299(11) 0.0352(7) Uani 1 1 d . .
H53 H -0.0189 0.4439 0.0598 0.042 Uiso 1 1 calc R U
C54 C 0.0979(3) 0.46339(8) 0.01978(11) 0.0361(8) Uani 1 1 d . .
H54 H 0.0480 0.4605 -0.0132 0.043 Uiso 1 1 calc R U
C55 C 0.2102(3) 0.47739(8) 0.02479(11) 0.0335(7) Uani 1 1 d . .
H55 H 0.2381 0.4842 -0.0048 0.040 Uiso 1 1 calc R U
C56 C 0.2824(2) 0.48147(7) 0.07302(10) 0.0255(6) Uani 1 1 d . .
H56 H 0.3594 0.4914 0.0759 0.031 Uiso 1 1 calc R U
C57 C 0.5441(2) 0.43446(7) 0.30666(10) 0.0223(6) Uani 1 1 d . .
C58 C 0.6585(3) 0.38431(8) 0.32431(12) 0.0385(8) Uani 1 1 d . .
C59 C 0.7173(3) 0.41139(8) 0.35142(12) 0.0379(8) Uani 1 1 d . .
C60 C 0.4586(3) 0.37967(7) 0.26016(11) 0.0346(7) Uani 1 1 d . .
H60 H 0.3899 0.3967 0.2516 0.041 Uiso 1 1 calc R U
C61 C 0.4961(3) 0.37186(9) 0.21043(13) 0.0485(9) Uani 1 1 d . .
H61A H 0.4294 0.3613 0.1858 0.073 Uiso 1 1 calc R U
H61B H 0.5626 0.3548 0.2168 0.073 Uiso 1 1 calc R U
H61C H 0.5206 0.3944 0.1964 0.073 Uiso 1 1 calc R U
C62 C 0.4140(3) 0.34643(8) 0.28374(15) 0.0526(10) Uani 1 1 d . .
H62A H 0.3382 0.3387 0.2623 0.079 Uiso 1 1 calc R U
H62B H 0.4030 0.3523 0.3182 0.079 Uiso 1 1 calc R U
H62C H 0.4721 0.3269 0.2859 0.079 Uiso 1 1 calc R U
C63 C 0.6929(3) 0.34534(9) 0.32405(15) 0.0619(11) Uani 1 1 d . .
H63A H 0.6829 0.3370 0.2886 0.093 Uiso 1 1 calc R U
H63B H 0.6424 0.3310 0.3417 0.093 Uiso 1 1 calc R U
H63C H 0.7760 0.3425 0.3418 0.093 Uiso 1 1 calc R U
C64 C 0.8372(3) 0.41035(10) 0.38612(15) 0.0666(12) Uani 1 1 d . .
H64A H 0.8887 0.4282 0.3747 0.100 Uiso 1 1 calc R U
H64B H 0.8714 0.3862 0.3852 0.100 Uiso 1 1 calc R U
H64C H 0.8303 0.4160 0.4212 0.100 Uiso 1 1 calc R U
C65 C 0.6708(3) 0.47846(8) 0.36252(12) 0.0388(8) Uani 1 1 d . .
H65 H 0.6013 0.4938 0.3468 0.047 Uiso 1 1 calc R U
C66 C 0.6810(3) 0.47975(9) 0.41986(12) 0.0473(9) Uani 1 1 d . .
H66A H 0.6809 0.5049 0.4310 0.071 Uiso 1 1 calc R U
H66B H 0.7551 0.4681 0.4371 0.071 Uiso 1 1 calc R U
H66C H 0.6137 0.4670 0.4286 0.071 Uiso 1 1 calc R U
C67 C 0.7775(4) 0.49486(11) 0.34737(15) 0.0738(13) Uani 1 1 d . .
H67A H 0.7763 0.4890 0.3114 0.111 Uiso 1 1 calc R U
H67B H 0.8499 0.4851 0.3692 0.111 Uiso 1 1 calc R U
H67C H 0.7759 0.5211 0.3516 0.111 Uiso 1 1 calc R U
C68 C 0.3584(3) 0.50885(8) 0.39913(11) 0.0372(7) Uani 1 1 d . .
H68A H 0.3705 0.5339 0.3897 0.056 Uiso 1 1 calc R U
H68B H 0.4347 0.4982 0.4156 0.056 Uiso 1 1 calc R U
H68C H 0.3046 0.5083 0.4230 0.056 Uiso 1 1 calc R U
C69 C 0.2491(3) 0.43614(8) 0.36587(12) 0.0344(7) Uani 1 1 d . .
C70 C 0.2021(3) 0.40959(8) 0.32207(13) 0.0488(9) Uani 1 1 d . .
H70A H 0.1240 0.4176 0.3032 0.073 Uiso 1 1 calc R U
H70B H 0.1952 0.3855 0.3363 0.073 Uiso 1 1 calc R U
H70C H 0.2570 0.4087 0.2987 0.073 Uiso 1 1 calc R U
C71 C 0.1588(3) 0.43923(10) 0.39968(14) 0.0536(10) Uani 1 1 d . .
H71A H 0.0822 0.4468 0.3788 0.080 Uiso 1 1 calc R U
H71B H 0.1860 0.4571 0.4267 0.080 Uiso 1 1 calc R U
H71C H 0.1499 0.4157 0.4154 0.080 Uiso 1 1 calc R U
C72 C 0.3622(3) 0.42006(9) 0.39893(12) 0.0428(8) Uani 1 1 d . .
H72A H 0.4227 0.4178 0.3784 0.064 Uiso 1 1 calc R U
H72B H 0.3448 0.3962 0.4112 0.064 Uiso 1 1 calc R U
H72C H 0.3915 0.4359 0.4283 0.064 Uiso 1 1 calc R U
C73 C 0.1521(2) 0.50973(8) 0.30772(11) 0.0296(7) Uani 1 1 d . .
C74 C 0.1933(3) 0.54283(8) 0.28179(12) 0.0384(8) Uani 1 1 d . .
H74A H 0.2368 0.5349 0.2560 0.058 Uiso 1 1 calc R U
H74B H 0.2452 0.5577 0.3076 0.058 Uiso 1 1 calc R U
H74C H 0.1242 0.5571 0.2652 0.058 Uiso 1 1 calc R U
C75 C 0.0830(3) 0.52448(10) 0.34622(13) 0.0513(9) Uani 1 1 d . .
H75A H 0.0153 0.5386 0.3280 0.077 Uiso 1 1 calc R U
H75B H 0.1350 0.5399 0.3712 0.077 Uiso 1 1 calc R U
H75C H 0.0545 0.5043 0.3641 0.077 Uiso 1 1 calc R U
C76 C 0.0691(3) 0.48805(9) 0.26663(13) 0.0474(9) Uani 1 1 d . .
H76A H 0.0051 0.5037 0.2487 0.071 Uiso 1 1 calc R U
H76B H 0.0353 0.4680 0.2827 0.071 Uiso 1 1 calc R U
H76C H 0.1134 0.4785 0.2421 0.071 Uiso 1 1 calc R U
C77 C 0.3846(2) 0.56576(7) 0.19941(10) 0.0187(6) Uani 1 1 d . .
C78 C 0.3561(2) 0.62159(7) 0.22899(11) 0.0270(6) Uani 1 1 d . .
C79 C 0.2692(2) 0.61580(7) 0.18733(11) 0.0257(6) Uani 1 1 d . .
C80 C 0.5356(2) 0.58478(7) 0.27528(10) 0.0262(6) Uani 1 1 d . .
H80 H 0.5732 0.5625 0.2649 0.031 Uiso 1 1 calc R U
C81 C 0.5091(3) 0.57695(8) 0.32718(11) 0.0387(8) Uani 1 1 d . .
H81A H 0.4692 0.5978 0.3385 0.058 Uiso 1 1 calc R U
H81B H 0.5834 0.5723 0.3520 0.058 Uiso 1 1 calc R U
H81C H 0.4576 0.5557 0.3248 0.058 Uiso 1 1 calc R U
C82 C 0.6259(2) 0.61488(8) 0.27740(13) 0.0392(8) Uani 1 1 d . .
H82A H 0.6252 0.6234 0.2426 0.059 Uiso 1 1 calc R U
H82B H 0.7051 0.6058 0.2931 0.059 Uiso 1 1 calc R U
H82C H 0.6058 0.6349 0.2980 0.059 Uiso 1 1 calc R U
C83 C 0.3750(3) 0.65387(8) 0.26342(13) 0.0422(8) Uani 1 1 d . .
H83A H 0.4486 0.6660 0.2605 0.063 Uiso 1 1 calc R U
H83B H 0.3805 0.6462 0.2990 0.063 Uiso 1 1 calc R U
H83C H 0.3082 0.6706 0.2533 0.063 Uiso 1 1 calc R U
C84 C 0.1703(3) 0.64013(8) 0.16292(13) 0.0409(8) Uani 1 1 d . .
H84A H 0.1788 0.6464 0.1282 0.061 Uiso 1 1 calc R U
H84B H 0.1726 0.6622 0.1834 0.061 Uiso 1 1 calc R U
H84C H 0.0944 0.6278 0.1611 0.061 Uiso 1 1 calc R U
C85 C 0.2174(2) 0.56231(7) 0.12458(10) 0.0233(6) Uani 1 1 d . .
H85 H 0.2605 0.5393 0.1211 0.028 Uiso 1 1 calc R U
C86 C 0.2098(3) 0.58281(8) 0.07466(11) 0.0378(8) Uani 1 1 d . .
H86A H 0.1853 0.5663 0.0456 0.057 Uiso 1 1 calc R U
H86B H 0.2876 0.5930 0.0738 0.057 Uiso 1 1 calc R U
H86C H 0.1517 0.6023 0.0724 0.057 Uiso 1 1 calc R U
C87 C 0.0963(2) 0.55146(9) 0.13318(12) 0.0378(8) Uani 1 1 d . .
H87A H 0.0479 0.5731 0.1339 0.057 Uiso 1 1 calc R U
H87B H 0.1057 0.5387 0.1660 0.057 Uiso 1 1 calc R U
H87C H 0.0572 0.5356 0.1053 0.057 Uiso 1 1 calc R U
C88 C 0.7619(2) 0.54286(8) 0.21519(11) 0.0347(7) Uani 1 1 d . .
H88A H 0.8386 0.5383 0.2062 0.052 Uiso 1 1 calc R U
H88B H 0.7617 0.5322 0.2488 0.052 Uiso 1 1 calc R U
H88C H 0.7487 0.5689 0.2165 0.052 Uiso 1 1 calc R U
C89 C 0.6327(2) 0.55435(8) 0.10711(11) 0.0319(7) Uani 1 1 d . .
C90 C 0.5577(3) 0.53907(9) 0.05745(12) 0.0458(9) Uani 1 1 d . .
H90A H 0.5541 0.5566 0.0297 0.069 Uiso 1 1 calc R U
H90B H 0.4773 0.5342 0.0622 0.069 Uiso 1 1 calc R U
H90C H 0.5935 0.5166 0.0486 0.069 Uiso 1 1 calc R U
C91 C 0.7573(3) 0.56417(8) 0.09913(12) 0.0373(7) Uani 1 1 d . .
H91A H 0.7979 0.5422 0.0917 0.056 Uiso 1 1 calc R U
H91B H 0.8031 0.5755 0.1303 0.056 Uiso 1 1 calc R U
H91C H 0.7501 0.5810 0.0703 0.056 Uiso 1 1 calc R U
C92 C 0.5773(3) 0.59001(8) 0.11969(13) 0.0471(9) Uani 1 1 d . .
H92A H 0.5767 0.6073 0.0919 0.071 Uiso 1 1 calc R U
H92B H 0.6239 0.5998 0.1518 0.071 Uiso 1 1 calc R U
H92C H 0.4958 0.5856 0.1234 0.071 Uiso 1 1 calc R U
C93 C 0.6966(2) 0.47386(7) 0.15217(11) 0.0271(6) Uani 1 1 d . .
C94 C 0.7284(2) 0.45530(8) 0.20495(11) 0.0340(7) Uani 1 1 d . .
H94A H 0.7492 0.4300 0.2005 0.051 Uiso 1 1 calc R U
H94B H 0.6603 0.4564 0.2213 0.051 Uiso 1 1 calc R U
H94C H 0.7961 0.4677 0.2266 0.051 Uiso 1 1 calc R U
C95 C 0.6010(2) 0.45114(8) 0.11827(12) 0.0373(8) Uani 1 1 d . .
H95A H 0.5795 0.4620 0.0840 0.056 Uiso 1 1 calc R U
H95B H 0.5309 0.4502 0.1334 0.056 Uiso 1 1 calc R U
H95C H 0.6310 0.4266 0.1155 0.056 Uiso 1 1 calc R U
C96 C 0.8079(2) 0.47364(8) 0.12952(12) 0.0382(8) Uani 1 1 d . .
H96A H 0.8393 0.4490 0.1304 0.057 Uiso 1 1 calc R U
H96B H 0.8679 0.4896 0.1498 0.057 Uiso 1 1 calc R U
H96C H 0.7876 0.4822 0.0940 0.057 Uiso 1 1 calc R U

loop_
_atom_site_aniso_label
_atom_site_aniso_U_11
_atom_site_aniso_U_22
_atom_site_aniso_U_33
_atom_site_aniso_U_23
_atom_site_aniso_U_13
_atom_site_aniso_U_12
Si1 0.0366(4) 0.0205(4) 0.0165(4) -0.0011(3) 0.0045(3) -0.0001(3)
Si2 0.0151(3) 0.0235(4) 0.0176(4) 0.0034(3) 0.0019(3) -0.0001(3)
Al1 0.0251(4) 0.0177(4) 0.0163(4) -0.0003(3) -0.0002(3) 0.0018(3)
Al2 0.0135(4) 0.0178(4) 0.0158(4) 0.0014(3) 0.0008(3) -0.0008(3)
N1 0.0258(13) 0.0329(14) 0.0270(13) -0.0068(11) 0.0028(11) -0.0061(11)
N2 0.0300(12) 0.0190(12) 0.0264(13) -0.0050(10) 0.0067(11) -0.0042(10)
N3 0.0122(10) 0.0183(11) 0.0178(11) 0.0018(9) 0.0001(9) 0.0007(9)
N4 0.0130(10) 0.0191(11) 0.0146(11) 0.0003(9) -0.0002(9) -0.0008(9)
C1 0.0280(15) 0.0306(16) 0.0236(16) 0.0035(13) -0.0079(13) 0.0065(13)
C2 0.0132(12) 0.0191(14) 0.0252(15) 0.0037(11) 0.0047(11) -0.0002(11)
C3 0.0163(13) 0.0201(14) 0.0264(15) 0.0026(12) 0.0003(12) -0.0033(11)
C4 0.0449(18) 0.0331(18) 0.0340(18) -0.0042(14) -0.0085(15) 0.0175(15)
C5 0.049(2) 0.040(2) 0.043(2) 0.0010(16) -0.0145(17) 0.0174(16)
C6 0.0236(15) 0.0227(16) 0.056(2) 0.0022(15) 0.0062(15) 0.0074(12)
C7 0.0280(15) 0.0256(16) 0.0415(19) -0.0021(14) 0.0135(14) 0.0018(13)
C8 0.0213(14) 0.0275(16) 0.0286(16) 0.0040(13) 0.0026(12) 0.0024(12)
C9 0.0260(15) 0.0263(16) 0.0166(14) -0.0075(12) 0.0008(12) -0.0036(12)
C10 0.0359(17) 0.0352(18) 0.0373(18) -0.0098(14) 0.0109(15) -0.0138(14)
C11 0.0436(18) 0.0242(16) 0.0333(18) -0.0063(13) 0.0137(15) -0.0123(14)
C12 0.0274(15) 0.0463(19) 0.0255(16) -0.0058(14) -0.0018(13) -0.0007(14)
C13 0.0299(16) 0.062(2) 0.040(2) -0.0081(17) 0.0004(15) 0.0072(16)
C14 0.044(2) 0.080(3) 0.034(2) -0.0122(18) -0.0054(16) -0.0127(19)
C15 0.044(2) 0.057(2) 0.081(3) -0.006(2) 0.018(2) -0.0208(18)
C16 0.058(2) 0.0274(18) 0.055(2) 0.0001(15) 0.0212(18) -0.0097(16)
C17 0.0313(15) 0.0191(15) 0.0316(17) 0.0000(12) 0.0056(13) 0.0004(12)
C18 0.0461(18) 0.0294(17) 0.0368(19) -0.0040(14) 0.0075(15) 0.0071(14)
C19 0.0456(19) 0.048(2) 0.0335(19) -0.0075(15) 0.0020(15) 0.0061(16)
C20 0.0474(19) 0.0357(18) 0.0308(17) -0.0021(14) 0.0117(15) 0.0071(15)
C21 0.0441(17) 0.0276(16) 0.0196(15) 0.0019(12) 0.0081(13) -0.0028(13)
C22 0.0484(19) 0.0341(18) 0.0292(17) -0.0010(14) 0.0096(15) -0.0148(15)
C23 0.057(2) 0.0248(17) 0.0377(19) 0.0064(14) 0.0054(16) -0.0037(15)
C24 0.068(2) 0.041(2) 0.0352(19) 0.0012(15) 0.0245(17) -0.0101(17)
C25 0.0473(18) 0.0317(17) 0.0197(15) -0.0042(13) 0.0024(14) -0.0027(14)
C26 0.077(2) 0.0343(19) 0.037(2) -0.0127(15) -0.0001(18) -0.0159(18)
C27 0.073(2) 0.065(2) 0.0220(17) -0.0127(17) 0.0052(17) -0.012(2)
C28 0.049(2) 0.050(2) 0.0328(19) -0.0074(16) -0.0100(16) -0.0088(17)
C29 0.0154(12) 0.0180(13) 0.0105(13) -0.0004(10) -0.0003(10) 0.0006(10)
C30 0.0148(13) 0.0245(15) 0.0189(14) -0.0006(11) -0.0009(11) -0.0041(11)
C31 0.0158(13) 0.0251(15) 0.0168(14) -0.0004(11) 0.0016(11) -0.0050(11)
C32 0.0179(13) 0.0208(14) 0.0254(15) 0.0039(12) 0.0020(11) 0.0018(11)
C33 0.0363(16) 0.0258(16) 0.0331(17) 0.0035(13) 0.0085(14) 0.0076(13)
C34 0.0218(14) 0.0376(17) 0.0280(16) 0.0080(13) 0.0002(12) 0.0064(13)
C35 0.0164(14) 0.0355(17) 0.0423(19) 0.0044(14) 0.0050(13) -0.0021(12)
C36 0.0235(14) 0.0282(16) 0.0287(16) 0.0051(13) 0.0040(12) -0.0064(12)
C37 0.0150(12) 0.0189(14) 0.0229(15) 0.0007(11) 0.0007(11) 0.0024(11)
C38 0.0290(15) 0.0272(16) 0.0430(19) -0.0088(14) 0.0024(14) 0.0038(13)
C39 0.0294(15) 0.0320(17) 0.0315(17) 0.0087(13) -0.0011(13) 0.0061(13)
C40 0.0241(14) 0.0316(16) 0.0250(15) 0.0046(12) 0.0033(12) 0.0048(12)
C41 0.0221(14) 0.0301(16) 0.0169(14) -0.0001(12) 0.0020(12) -0.0015(12)
C42 0.052(2) 0.0260(17) 0.042(2) -0.0053(14) -0.0084(16) -0.0017(15)
C43 0.0422(18) 0.0404(18) 0.0233(16) -0.0042(14) 0.0085(14) 0.0066(15)
C44 0.0343(17) 0.060(2) 0.0309(18) -0.0190(16) 0.0063(14) -0.0221(16)
C45 0.0185(13) 0.0263(15) 0.0261(15) 0.0063(12) 0.0054(12) -0.0006(11)
C46 0.0324(16) 0.055(2) 0.0388(19) 0.0122(16) 0.0112(15) -0.0136(15)
C47 0.0241(15) 0.0268(16) 0.051(2) 0.0015(14) 0.0100(14) -0.0039(12)
C48 0.0172(13) 0.0289(16) 0.0354(17) -0.0016(13) 0.0063(12) -0.0027(12)
Si3 0.0240(4) 0.0298(4) 0.0231(4) 0.0053(3) 0.0075(3) 0.0042(3)
Si4 0.0190(4) 0.0252(4) 0.0327(5) 0.0055(3) 0.0079(3) 0.0021(3)
Al3 0.0181(4) 0.0177(4) 0.0189(4) 0.0019(3) 0.0013(3) -0.0005(3)
Al4 0.0152(4) 0.0177(4) 0.0201(4) 0.0012(3) 0.0020(3) 0.0008(3)
N5 0.0196(11) 0.0189(12) 0.0225(12) -0.0004(10) 0.0065(10) -0.0014(9)
N6 0.0184(11) 0.0189(12) 0.0218(12) 0.0036(9) 0.0048(10) 0.0028(9)
N7 0.0317(13) 0.0195(13) 0.0317(14) 0.0018(10) 0.0026(11) 0.0060(10)
N8 0.0263(13) 0.0284(14) 0.0284(14) 0.0044(11) -0.0044(11) 0.0020(10)
C49 0.0222(14) 0.0214(15) 0.0259(15) -0.0004(12) 0.0022(12) -0.0046(12)
C50 0.0167(13) 0.0202(14) 0.0194(14) -0.0022(11) 0.0021(11) 0.0039(11)
C51 0.0200(13) 0.0185(14) 0.0247(15) -0.0010(11) 0.0023(12) 0.0031(11)
C52 0.0244(15) 0.0354(17) 0.0269(16) -0.0037(13) 0.0037(13) -0.0014(13)
C53 0.0255(15) 0.0438(19) 0.0328(18) -0.0070(14) -0.0017(14) 0.0002(14)
C54 0.0353(18) 0.0421(19) 0.0252(17) -0.0076(14) -0.0062(14) 0.0118(15)
C55 0.0396(18) 0.0392(18) 0.0220(16) 0.0010(13) 0.0071(14) 0.0077(14)
C56 0.0255(14) 0.0257(15) 0.0241(16) 0.0003(12) 0.0030(12) 0.0027(12)
C57 0.0234(14) 0.0226(15) 0.0207(15) 0.0043(11) 0.0044(12) 0.0001(12)
C58 0.0409(18) 0.0342(18) 0.0367(19) 0.0036(15) 0.0003(15) 0.0191(15)
C59 0.0311(16) 0.0402(19) 0.0371(19) 0.0087(15) -0.0045(14) 0.0150(15)
C60 0.0411(17) 0.0212(16) 0.0381(19) -0.0040(13) 0.0013(15) -0.0012(13)
C61 0.066(2) 0.0313(18) 0.042(2) -0.0050(15) -0.0006(18) -0.0020(17)
C62 0.062(2) 0.0240(18) 0.071(3) 0.0029(17) 0.012(2) -0.0047(16)
C63 0.071(3) 0.042(2) 0.062(3) -0.0043(18) -0.009(2) 0.0276(19)
C64 0.046(2) 0.067(3) 0.071(3) 0.010(2) -0.022(2) 0.0181(19)
C65 0.0397(18) 0.0325(18) 0.0348(18) -0.0018(14) -0.0128(15) -0.0007(14)
C66 0.0450(19) 0.050(2) 0.044(2) -0.0075(16) 0.0024(16) 0.0005(16)
C67 0.108(3) 0.059(3) 0.057(3) -0.013(2) 0.025(2) -0.041(2)
C68 0.0399(17) 0.0435(19) 0.0287(17) -0.0020(14) 0.0085(14) 0.0066(15)
C69 0.0339(16) 0.0378(18) 0.0352(18) 0.0151(14) 0.0157(14) 0.0026(14)
C70 0.054(2) 0.0341(19) 0.057(2) 0.0109(17) 0.0110(18) -0.0092(16)
C71 0.049(2) 0.059(2) 0.062(2) 0.0253(19) 0.0324(19) 0.0082(18)
C72 0.0461(19) 0.044(2) 0.042(2) 0.0219(16) 0.0180(16) 0.0090(16)
C73 0.0251(15) 0.0340(17) 0.0318(17) 0.0043(13) 0.0107(13) 0.0065(13)
C74 0.0332(17) 0.0396(19) 0.0420(19) 0.0127(15) 0.0075(15) 0.0130(14)
C75 0.0398(19) 0.066(2) 0.053(2) 0.0115(19) 0.0218(17) 0.0205(17)
C76 0.0261(16) 0.050(2) 0.061(2) 0.0009(18) -0.0030(16) 0.0097(15)
C77 0.0168(13) 0.0203(14) 0.0201(14) 0.0024(11) 0.0061(11) -0.0007(11)
C78 0.0296(15) 0.0198(15) 0.0350(17) -0.0014(12) 0.0143(14) 0.0030(12)
C79 0.0247(14) 0.0203(15) 0.0350(17) 0.0026(12) 0.0130(13) 0.0059(12)
C80 0.0253(14) 0.0236(15) 0.0274(16) -0.0029(12) 0.0003(12) -0.0047(12)
C81 0.0474(19) 0.0360(18) 0.0305(18) -0.0047(14) 0.0036(15) -0.0071(15)
C82 0.0325(17) 0.0336(18) 0.048(2) -0.0070(15) 0.0021(15) -0.0104(14)
C83 0.0467(19) 0.0299(18) 0.053(2) -0.0119(15) 0.0167(17) 0.0016(15)
C84 0.0394(18) 0.0321(18) 0.053(2) 0.0045(15) 0.0142(16) 0.0159(14)
C85 0.0211(14) 0.0228(15) 0.0241(15) 0.0026(12) 0.0009(12) 0.0039(11)
C86 0.0400(18) 0.0415(19) 0.0293(17) 0.0097(14) 0.0016(14) 0.0044(15)
C87 0.0252(15) 0.046(2) 0.0397(19) 0.0025(15) 0.0015(14) -0.0027(14)
C88 0.0237(15) 0.0409(18) 0.0394(19) 0.0037(14) 0.0061(14) 0.0020(13)
C89 0.0242(15) 0.0381(18) 0.0354(18) 0.0102(14) 0.0108(13) -0.0006(13)
C90 0.0402(18) 0.060(2) 0.0340(19) 0.0164(16) 0.0011(15) -0.0093(17)
C91 0.0371(17) 0.0378(18) 0.0401(19) 0.0087(15) 0.0153(15) -0.0052(14)
C92 0.0480(19) 0.040(2) 0.058(2) 0.0270(17) 0.0239(18) 0.0144(16)
C93 0.0203(14) 0.0289(16) 0.0338(17) 0.0036(13) 0.0098(13) 0.0053(12)
C94 0.0303(16) 0.0282(16) 0.0435(19) 0.0053(14) 0.0079(14) 0.0077(13)
C95 0.0337(17) 0.0307(17) 0.047(2) -0.0060(15) 0.0084(15) 0.0067(14)
C96 0.0316(16) 0.0414(19) 0.046(2) 0.0054(15) 0.0186(15) 0.0125(14)

loop_
_atom_type_symbol
_atom_type_description
_atom_type_scat_dispersion_real
_atom_type_scat_dispersion_imag
_atom_type_scat_source
C C 0.0033 0.0016 ' International Tables Vol C Tables 4.2.6.8 and 6.1.1.4'
H H 0.0000 0.0000 ' International Tables Vol C Tables 4.2.6.8 and 6.1.1.4'
Al Al 0.0645 0.0514 ' International Tables Vol C Tables 4.2.6.8 and 6.1.1.4'
N N 0.0061 0.0033 ' International Tables Vol C Tables 4.2.6.8 and 6.1.1.4'
Si Si 0.0817 0.0704 ' International Tables Vol C Tables 4.2.6.8 and 6.1.1.4'

loop_
_geom_angle_atom_site_label_1
_geom_angle_atom_site_label_2
_geom_angle_atom_site_label_3
_geom_angle
C20 Si1 C21 103.86(13)
C20 Si1 C25 104.67(13)
C21 Si1 C25 111.18(12)
C20 Si1 Al1 116.67(10)
C21 Si1 Al1 109.87(9)
C25 Si1 Al1 110.35(10)
C40 Si2 C45 103.92(12)
C40 Si2 C41 101.87(12)
C45 Si2 C41 113.16(12)
C40 Si2 Al2 112.33(9)
C45 Si2 Al2 107.25(9)
C41 Si2 Al2 117.50(9)
C1 Al1 C9 108.89(11)
C1 Al1 Si1 112.11(9)
C9 Al1 Si1 107.85(8)
C1 Al1 Al2 70.54(8)
C9 Al1 Al2 114.41(8)
Si1 Al1 Al2 134.05(4)
C2 Al2 C29 110.45(10)
C2 Al2 Si2 121.56(8)
C29 Al2 Si2 106.63(7)
C2 Al2 Al1 72.16(8)
C29 Al2 Al1 109.42(7)
Si2 Al2 Al1 132.46(4)
C9 N1 C10 110.8(2)
C9 N1 C12 122.1(2)
C10 N1 C12 127.1(2)
C9 N2 C11 111.4(2)
C9 N2 C17 121.1(2)
C11 N2 C17 127.5(2)
C29 N3 C30 111.0(2)
C29 N3 C32 121.1(2)
C30 N3 C32 127.84(19)
C29 N4 C31 111.1(2)
C29 N4 C37 121.0(2)
C31 N4 C37 127.7(2)
C2 C1 Al1 112.70(19)
C2 C1 H1 123.6
Al1 C1 H1 123.6
C1 C2 C3 120.2(2)
C1 C2 Al2 104.59(18)
C3 C2 Al2 135.19(19)
C8 C3 C4 115.9(2)
C8 C3 C2 120.9(2)
C4 C3 C2 123.2(2)
C5 C4 C3 121.7(3)
C5 C4 H4 119.2
C3 C4 H4 119.2
C4 C5 C6 121.1(3)
C4 C5 H5 119.4
C6 C5 H5 119.4
C7 C6 C5 118.7(3)
C7 C6 H6 120.7
C5 C6 H6 120.7
C6 C7 C8 119.9(3)
C6 C7 H7 120.1
C8 C7 H7 120.1
C3 C8 C7 122.7(3)
C3 C8 H8 118.6
C7 C8 H8 118.6
N2 C9 N1 104.3(2)
N2 C9 Al1 124.31(18)
N1 C9 Al1 130.5(2)
C11 C10 N1 107.5(2)
C11 C10 C15 127.2(3)
N1 C10 C15 125.3(3)
C10 C11 N2 106.0(2)
C10 C11 C16 128.6(3)
N2 C11 C16 125.4(3)
N1 C12 C13 112.0(2)
N1 C12 C14 112.1(3)
C13 C12 C14 113.0(2)
N1 C12 H12 106.4
C13 C12 H12 106.4
C14 C12 H12 106.4
C12 C13 H13A 109.5
C12 C13 H13B 109.5
H13A C13 H13B 109.5
C12 C13 H13C 109.5
H13A C13 H13C 109.5
H13B C13 H13C 109.5
C12 C14 H14A 109.5
C12 C14 H14B 109.5
H14A C14 H14B 109.5
C12 C14 H14C 109.5
H14A C14 H14C 109.5
H14B C14 H14C 109.5
C10 C15 H15A 109.5
C10 C15 H15B 109.5
H15A C15 H15B 109.5
C10 C15 H15C 109.5
H15A C15 H15C 109.5
H15B C15 H15C 109.5
C11 C16 H16A 109.5
C11 C16 H16B 109.5
H16A C16 H16B 109.5
C11 C16 H16C 109.5
H16A C16 H16C 109.5
H16B C16 H16C 109.5
N2 C17 C19 111.9(2)
N2 C17 C18 112.1(2)
C19 C17 C18 113.0(2)
N2 C17 H17 106.4
C19 C17 H17 106.4
C18 C17 H17 106.4
C17 C18 H18A 109.5
C17 C18 H18B 109.5
H18A C18 H18B 109.5
C17 C18 H18C 109.5
H18A C18 H18C 109.5
H18B C18 H18C 109.5
C17 C19 H19A 109.5
C17 C19 H19B 109.5
H19A C19 H19B 109.5
C17 C19 H19C 109.5
H19A C19 H19C 109.5
H19B C19 H19C 109.5
Si1 C20 H20A 109.5
Si1 C20 H20B 109.5
H20A C20 H20B 109.5
Si1 C20 H20C 109.5
H20A C20 H20C 109.5
H20B C20 H20C 109.5
C23 C21 C24 109.2(2)
C23 C21 C22 107.3(2)
C24 C21 C22 107.0(2)
C23 C21 Si1 111.2(2)
C24 C21 Si1 114.3(2)
C22 C21 Si1 107.47(18)
C21 C22 H22A 109.5
C21 C22 H22B 109.5
H22A C22 H22B 109.5
C21 C22 H22C 109.5
H22A C22 H22C 109.5
H22B C22 H22C 109.5
C21 C23 H23A 109.5
C21 C23 H23B 109.5
H23A C23 H23B 109.5
C21 C23 H23C 109.5
H23A C23 H23C 109.5
H23B C23 H23C 109.5
C21 C24 H24A 109.5
C21 C24 H24B 109.5
H24A C24 H24B 109.5
C21 C24 H24C 109.5
H24A C24 H24C 109.5
H24B C24 H24C 109.5
C27 C25 C28 108.4(3)
C27 C25 C26 108.4(3)
C28 C25 C26 108.3(3)
C27 C25 Si1 113.9(2)
C28 C25 Si1 110.6(2)
C26 C25 Si1 107.0(2)
C25 C26 H26A 109.5
C25 C26 H26B 109.5
H26A C26 H26B 109.5
C25 C26 H26C 109.5
H26A C26 H26C 109.5
H26B C26 H26C 109.5
C25 C27 H27A 109.5
C25 C27 H27B 109.5
H27A C27 H27B 109.5
C25 C27 H27C 109.5
H27A C27 H27C 109.5
H27B C27 H27C 109.5
C25 C28 H28A 109.5
C25 C28 H28B 109.5
H28A C28 H28B 109.5
C25 C28 H28C 109.5
H28A C28 H28C 109.5
H28B C28 H28C 109.5
N4 C29 N3 104.6(2)
N4 C29 Al2 128.55(16)
N3 C29 Al2 124.80(17)
C31 C30 N3 106.5(2)
C31 C30 C35 127.9(2)
N3 C30 C35 125.5(2)
C30 C31 N4 106.8(2)
C30 C31 C36 128.3(2)
N4 C31 C36 124.7(2)
N3 C32 C33 112.5(2)
N3 C32 C34 111.5(2)
C33 C32 C34 113.2(2)
N3 C32 H32 106.3
C33 C32 H32 106.3
C34 C32 H32 106.3
C32 C33 H33A 109.5
C32 C33 H33B 109.5
H33A C33 H33B 109.5
C32 C33 H33C 109.5
H33A C33 H33C 109.5
H33B C33 H33C 109.5
C32 C34 H34A 109.5
C32 C34 H34B 109.5
H34A C34 H34B 109.5
C32 C34 H34C 109.5
H34A C34 H34C 109.5
H34B C34 H34C 109.5
C30 C35 H35A 109.5
C30 C35 H35B 109.5
H35A C35 H35B 109.5
C30 C35 H35C 109.5
H35A C35 H35C 109.5
H35B C35 H35C 109.5
C31 C36 H36A 109.5
C31 C36 H36B 109.5
H36A C36 H36B 109.5
C31 C36 H36C 109.5
H36A C36 H36C 109.5
H36B C36 H36C 109.5
N4 C37 C39 112.9(2)
N4 C37 C38 111.6(2)
C39 C37 C38 112.8(2)
N4 C37 H37 106.3
C39 C37 H37 106.3
C38 C37 H37 106.3
C37 C38 H38A 109.5
C37 C38 H38B 109.5
H38A C38 H38B 109.5
C37 C38 H38C 109.5
H38A C38 H38C 109.5
H38B C38 H38C 109.5
C37 C39 H39A 109.5
C37 C39 H39B 109.5
H39A C39 H39B 109.5
C37 C39 H39C 109.5
H39A C39 H39C 109.5
H39B C39 H39C 109.5
Si2 C40 H40A 109.5
Si2 C40 H40B 109.5
H40A C40 H40B 109.5
Si2 C40 H40C 109.5
H40A C40 H40C 109.5
H40B C40 H40C 109.5
C42 C41 C43 108.6(2)
C42 C41 C44 107.2(2)
C43 C41 C44 106.4(2)
C42 C41 Si2 113.40(18)
C43 C41 Si2 113.34(19)
C44 C41 Si2 107.48(19)
C41 C42 H42A 109.5
C41 C42 H42B 109.5
H42A C42 H42B 109.5
C41 C42 H42C 109.5
H42A C42 H42C 109.5
H42B C42 H42C 109.5
C41 C43 H43A 109.5
C41 C43 H43B 109.5
H43A C43 H43B 109.5
C41 C43 H43C 109.5
H43A C43 H43C 109.5
H43B C43 H43C 109.5
C41 C44 H44A 109.5
C41 C44 H44B 109.5
H44A C44 H44B 109.5
C41 C44 H44C 109.5
H44A C44 H44C 109.5
H44B C44 H44C 109.5
C48 C45 C46 107.9(2)
C48 C45 C47 107.0(2)
C46 C45 C47 108.4(2)
C48 C45 Si2 111.24(17)
C46 C45 Si2 115.57(18)
C47 C45 Si2 106.38(18)
C45 C46 H46A 109.5
C45 C46 H46B 109.5
H46A C46 H46B 109.5
C45 C46 H46C 109.5
H46A C46 H46C 109.5
H46B C46 H46C 109.5
C45 C47 H47A 109.5
C45 C47 H47B 109.5
H47A C47 H47B 109.5
C45 C47 H47C 109.5
H47A C47 H47C 109.5
H47B C47 H47C 109.5
C45 C48 H48A 109.5
C45 C48 H48B 109.5
H48A C48 H48B 109.5
C45 C48 H48C 109.5
H48A C48 H48C 109.5
H48B C48 H48C 109.5
C68 Si3 C73 103.78(13)
C68 Si3 C69 103.69(14)
C73 Si3 C69 111.87(12)
C68 Si3 Al3 117.72(10)
C73 Si3 Al3 108.99(9)
C69 Si3 Al3 110.59(10)
C88 Si4 C93 105.12(12)
C88 Si4 C89 101.08(13)
C93 Si4 C89 112.90(13)
C88 Si4 Al4 110.81(10)
C93 Si4 Al4 107.96(9)
C89 Si4 Al4 118.08(9)
C49 Al3 C57 111.50(11)
C49 Al3 Si3 110.76(8)
C57 Al3 Si3 105.66(8)
C49 Al3 Al4 70.77(8)
C57 Al3 Al4 120.02(8)
Si3 Al3 Al4 130.43(4)
C50 Al4 C77 112.21(10)
C50 Al4 Si4 122.56(8)
C77 Al4 Si4 104.08(7)
C50 Al4 Al3 72.02(8)
C77 Al4 Al3 114.60(8)
Si4 Al4 Al3 128.91(4)
C77 N5 C78 111.3(2)
C77 N5 C80 121.5(2)
C78 N5 C80 127.2(2)
C77 N6 C79 110.9(2)
C77 N6 C85 121.2(2)
C79 N6 C85 127.9(2)
C57 N7 C58 111.2(2)
C57 N7 C60 121.9(2)
C58 N7 C60 126.9(2)
C57 N8 C59 110.9(2)
C57 N8 C65 121.4(2)
C59 N8 C65 127.7(2)
C50 C49 Al3 111.22(19)
C50 C49 H49 124.4
Al3 C49 H49 124.4
C49 C50 C51 120.4(2)
C49 C50 Al4 105.35(18)
C51 C50 Al4 134.28(19)
C56 C51 C52 116.7(2)
C56 C51 C50 121.0(2)
C52 C51 C50 122.3(2)
C53 C52 C51 121.5(3)
C53 C52 H52 119.3
C51 C52 H52 119.3
C54 C53 C52 120.4(3)
C54 C53 H53 119.8
C52 C53 H53 119.8
C53 C54 C55 119.4(3)
C53 C54 H54 120.3
C55 C54 H54 120.3
C54 C55 C56 119.9(3)
C54 C55 H55 120.0
C56 C55 H55 120.0
C55 C56 C51 122.0(3)
C55 C56 H56 119.0
C51 C56 H56 119.0
N7 C57 N8 104.3(2)
N7 C57 Al3 130.15(19)
N8 C57 Al3 125.35(19)
C59 C58 N7 106.5(2)
C59 C58 C63 128.5(3)
N7 C58 C63 124.9(3)
C58 C59 N8 107.1(2)
C58 C59 C64 127.9(3)
N8 C59 C64 125.0(3)
N7 C60 C61 111.4(3)
N7 C60 C62 112.5(3)
C61 C60 C62 113.2(3)
N7 C60 H60 106.4
C61 C60 H60 106.4
C62 C60 H60 106.4
C60 C61 H61A 109.5
C60 C61 H61B 109.5
H61A C61 H61B 109.5
C60 C61 H61C 109.5
H61A C61 H61C 109.5
H61B C61 H61C 109.5
C60 C62 H62A 109.5
C60 C62 H62B 109.5
H62A C62 H62B 109.5
C60 C62 H62C 109.5
H62A C62 H62C 109.5
H62B C62 H62C 109.5
C58 C63 H63A 109.5
C58 C63 H63B 109.5
H63A C63 H63B 109.5
C58 C63 H63C 109.5
H63A C63 H63C 109.5
H63B C63 H63C 109.5
C59 C64 H64A 109.5
C59 C64 H64B 109.5
H64A C64 H64B 109.5
C59 C64 H64C 109.5
H64A C64 H64C 109.5
H64B C64 H64C 109.5
N8 C65 C67 111.7(3)
N8 C65 C66 112.8(3)
C67 C65 C66 111.7(3)
N8 C65 H65 106.7
C67 C65 H65 106.7
C66 C65 H65 106.7
C65 C66 H66A 109.5
C65 C66 H66B 109.5
H66A C66 H66B 109.5
C65 C66 H66C 109.5
H66A C66 H66C 109.5
H66B C66 H66C 109.5
C65 C67 H67A 109.5
C65 C67 H67B 109.5
H67A C67 H67B 109.5
C65 C67 H67C 109.5
H67A C67 H67C 109.5
H67B C67 H67C 109.5
Si3 C68 H68A 109.5
Si3 C68 H68B 109.5
H68A C68 H68B 109.5
Si3 C68 H68C 109.5
H68A C68 H68C 109.5
H68B C68 H68C 109.5
C71 C69 C72 107.2(3)
C71 C69 C70 108.9(3)
C72 C69 C70 107.9(3)
C71 C69 Si3 114.1(2)
C72 C69 Si3 107.6(2)
C70 C69 Si3 110.8(2)
C69 C70 H70A 109.5
C69 C70 H70B 109.5
H70A C70 H70B 109.5
C69 C70 H70C 109.5
H70A C70 H70C 109.5
H70B C70 H70C 109.5
C69 C71 H71A 109.5
C69 C71 H71B 109.5
H71A C71 H71B 109.5
C69 C71 H71C 109.5
H71A C71 H71C 109.5
H71B C71 H71C 109.5
C69 C72 H72A 109.5
C69 C72 H72B 109.5
H72A C72 H72B 109.5
C69 C72 H72C 109.5
H72A C72 H72C 109.5
H72B C72 H72C 109.5
C76 C73 C75 109.5(2)
C76 C73 C74 107.8(3)
C75 C73 C74 105.9(3)
C76 C73 Si3 111.6(2)
C75 C73 Si3 113.7(2)
C74 C73 Si3 108.09(18)
C73 C74 H74A 109.5
C73 C74 H74B 109.5
H74A C74 H74B 109.5
C73 C74 H74C 109.5
H74A C74 H74C 109.5
H74B C74 H74C 109.5
C73 C75 H75A 109.5
C73 C75 H75B 109.5
H75A C75 H75B 109.5
C73 C75 H75C 109.5
H75A C75 H75C 109.5
H75B C75 H75C 109.5
C73 C76 H76A 109.5
C73 C76 H76B 109.5
H76A C76 H76B 109.5
C73 C76 H76C 109.5
H76A C76 H76C 109.5
H76B C76 H76C 109.5
N6 C77 N5 104.5(2)
N6 C77 Al4 130.72(18)
N5 C77 Al4 124.54(17)
C79 C78 N5 106.8(2)
C79 C78 C83 128.3(3)
N5 C78 C83 124.9(2)
C78 C79 N6 106.5(2)
C78 C79 C84 129.1(3)
N6 C79 C84 124.4(2)
N5 C80 C81 112.3(2)
N5 C80 C82 112.6(2)
C81 C80 C82 112.3(2)
N5 C80 H80 106.4
C81 C80 H80 106.4
C82 C80 H80 106.4
C80 C81 H81A 109.5
C80 C81 H81B 109.5
H81A C81 H81B 109.5
C80 C81 H81C 109.5
H81A C81 H81C 109.5
H81B C81 H81C 109.5
C80 C82 H82A 109.5
C80 C82 H82B 109.5
H82A C82 H82B 109.5
C80 C82 H82C 109.5
H82A C82 H82C 109.5
H82B C82 H82C 109.5
C78 C83 H83A 109.5
C78 C83 H83B 109.5
H83A C83 H83B 109.5
C78 C83 H83C 109.5
H83A C83 H83C 109.5
H83B C83 H83C 109.5
C79 C84 H84A 109.5
C79 C84 H84B 109.5
H84A C84 H84B 109.5
C79 C84 H84C 109.5
H84A C84 H84C 109.5
H84B C84 H84C 109.5
N6 C85 C87 111.9(2)
N6 C85 C86 112.9(2)
C87 C85 C86 112.5(2)
N6 C85 H85 106.3
C87 C85 H85 106.3
C86 C85 H85 106.3
C85 C86 H86A 109.5
C85 C86 H86B 109.5
H86A C86 H86B 109.5
C85 C86 H86C 109.5
H86A C86 H86C 109.5
H86B C86 H86C 109.5
C85 C87 H87A 109.5
C85 C87 H87B 109.5
H87A C87 H87B 109.5
C85 C87 H87C 109.5
H87A C87 H87C 109.5
H87B C87 H87C 109.5
Si4 C88 H88A 109.5
Si4 C88 H88B 109.5
H88A C88 H88B 109.5
Si4 C88 H88C 109.5
H88A C88 H88C 109.5
H88B C88 H88C 109.5
C90 C89 C92 108.9(2)
C90 C89 C91 109.9(3)
C92 C89 C91 105.8(2)
C90 C89 Si4 111.6(2)
C92 C89 Si4 108.1(2)
C91 C89 Si4 112.43(19)
C89 C90 H90A 109.5
C89 C90 H90B 109.5
H90A C90 H90B 109.5
C89 C90 H90C 109.5
H90A C90 H90C 109.5
H90B C90 H90C 109.5
C89 C91 H91A 109.5
C89 C91 H91B 109.5
H91A C91 H91B 109.5
C89 C91 H91C 109.5
H91A C91 H91C 109.5
H91B C91 H91C 109.5
C89 C92 H92A 109.5
C89 C92 H92B 109.5
H92A C92 H92B 109.5
C89 C92 H92C 109.5
H92A C92 H92C 109.5
H92B C92 H92C 109.5
C95 C93 C96 109.0(2)
C95 C93 C94 107.3(2)
C96 C93 C94 107.6(2)
C95 C93 Si4 111.64(18)
C96 C93 Si4 114.98(19)
C94 C93 Si4 105.95(19)
C93 C94 H94A 109.5
C93 C94 H94B 109.5
H94A C94 H94B 109.5
C93 C94 H94C 109.5
H94A C94 H94C 109.5
H94B C94 H94C 109.5
C93 C95 H95A 109.5
C93 C95 H95B 109.5
H95A C95 H95B 109.5
C93 C95 H95C 109.5
H95A C95 H95C 109.5
H95B C95 H95C 109.5
C93 C96 H96A 109.5
C93 C96 H96B 109.5
H96A C96 H96B 109.5
C93 C96 H96C 109.5
H96A C96 H96C 109.5
H96B C96 H96C 109.5

loop_
_geom_bond_atom_site_label_1
_geom_bond_atom_site_label_2
_geom_bond_distance
Si1 C20 1.905(3)
Si1 C21 1.940(3)
Si1 C25 1.948(3)
Si1 Al1 2.5285(11)
Si2 C40 1.905(3)
Si2 C45 1.939(3)
Si2 C41 1.946(3)
Si2 Al2 2.5339(11)
Al1 C1 1.992(3)
Al1 C9 2.082(3)
Al1 Al2 2.6363(11)
Al2 C2 2.053(2)
Al2 C29 2.086(2)
N1 C9 1.362(3)
N1 C10 1.387(4)
N1 C12 1.474(4)
N2 C9 1.357(3)
N2 C11 1.396(3)
N2 C17 1.481(3)
N3 C29 1.359(3)
N3 C30 1.390(3)
N3 C32 1.478(3)
N4 C29 1.353(3)
N4 C31 1.388(3)
N4 C37 1.477(3)
C1 C2 1.346(4)
C1 H1 0.9500
C2 C3 1.497(3)
C3 C8 1.386(4)
C3 C4 1.397(4)
C4 C5 1.379(4)
C4 H4 0.9500
C5 C6 1.380(4)
C5 H5 0.9500
C6 C7 1.370(4)
C6 H6 0.9500
C7 C8 1.395(4)
C7 H7 0.9500
C8 H8 0.9500
C10 C11 1.345(4)
C10 C15 1.502(4)
C11 C16 1.495(4)
C12 C13 1.510(4)
C12 C14 1.533(4)
C12 H12 1.0000
C13 H13A 0.9800
C13 H13B 0.9800
C13 H13C 0.9800
C14 H14A 0.9800
C14 H14B 0.9800
C14 H14C 0.9800
C15 H15A 0.9800
C15 H15B 0.9800
C15 H15C 0.9800
C16 H16A 0.9800
C16 H16B 0.9800
C16 H16C 0.9800
C17 C19 1.511(4)
C17 C18 1.519(4)
C17 H17 1.0000
C18 H18A 0.9800
C18 H18B 0.9800
C18 H18C 0.9800
C19 H19A 0.9800
C19 H19B 0.9800
C19 H19C 0.9800
C20 H20A 0.9800
C20 H20B 0.9800
C20 H20C 0.9800
C21 C23 1.531(4)
C21 C24 1.532(4)
C21 C22 1.536(4)
C22 H22A 0.9800
C22 H22B 0.9800
C22 H22C 0.9800
C23 H23A 0.9800
C23 H23B 0.9800
C23 H23C 0.9800
C24 H24A 0.9800
C24 H24B 0.9800
C24 H24C 0.9800
C25 C27 1.524(4)
C25 C28 1.527(4)
C25 C26 1.528(4)
C26 H26A 0.9800
C26 H26B 0.9800
C26 H26C 0.9800
C27 H27A 0.9800
C27 H27B 0.9800
C27 H27C 0.9800
C28 H28A 0.9800
C28 H28B 0.9800
C28 H28C 0.9800
C30 C31 1.349(3)
C30 C35 1.486(3)
C31 C36 1.496(3)
C32 C33 1.515(4)
C32 C34 1.522(3)
C32 H32 1.0000
C33 H33A 0.9800
C33 H33B 0.9800
C33 H33C 0.9800
C34 H34A 0.9800
C34 H34B 0.9800
C34 H34C 0.9800
C35 H35A 0.9800
C35 H35B 0.9800
C35 H35C 0.9800
C36 H36A 0.9800
C36 H36B 0.9800
C36 H36C 0.9800
C37 C39 1.516(4)
C37 C38 1.517(4)
C37 H37 1.0000
C38 H38A 0.9800
C38 H38B 0.9800
C38 H38C 0.9800
C39 H39A 0.9800
C39 H39B 0.9800
C39 H39C 0.9800
C40 H40A 0.9800
C40 H40B 0.9800
C40 H40C 0.9800
C41 C42 1.520(4)
C41 C43 1.525(4)
C41 C44 1.535(4)
C42 H42A 0.9800
C42 H42B 0.9800
C42 H42C 0.9800
C43 H43A 0.9800
C43 H43B 0.9800
C43 H43C 0.9800
C44 H44A 0.9800
C44 H44B 0.9800
C44 H44C 0.9800
C45 C48 1.526(3)
C45 C46 1.528(4)
C45 C47 1.537(4)
C46 H46A 0.9800
C46 H46B 0.9800
C46 H46C 0.9800
C47 H47A 0.9800
C47 H47B 0.9800
C47 H47C 0.9800
C48 H48A 0.9800
C48 H48B 0.9800
C48 H48C 0.9800
Si3 C68 1.903(3)
Si3 C73 1.938(3)
Si3 C69 1.946(3)
Si3 Al3 2.5169(11)
Si4 C88 1.915(3)
Si4 C93 1.944(3)
Si4 C89 1.945(3)
Si4 Al4 2.5278(11)
Al3 C49 1.997(3)
Al3 C57 2.078(3)
Al3 Al4 2.6297(11)
Al4 C50 2.040(3)
Al4 C77 2.085(3)
N5 C77 1.356(3)
N5 C78 1.385(3)
N5 C80 1.480(3)
N6 C77 1.355(3)
N6 C79 1.397(3)
N6 C85 1.476(3)
N7 C57 1.354(3)
N7 C58 1.397(3)
N7 C60 1.474(3)
N8 C57 1.358(3)
N8 C59 1.394(3)
N8 C65 1.472(4)
C49 C50 1.350(4)
C49 H49 0.9500
C50 C51 1.488(3)
C51 C56 1.392(4)
C51 C52 1.394(4)
C52 C53 1.384(4)
C52 H52 0.9500
C53 C54 1.376(4)
C53 H53 0.9500
C54 C55 1.377(4)
C54 H54 0.9500
C55 C56 1.384(4)
C55 H55 0.9500
C56 H56 0.9500
C58 C59 1.334(4)
C58 C63 1.498(4)
C59 C64 1.493(4)
C60 C61 1.510(4)
C60 C62 1.522(4)
C60 H60 1.0000
C61 H61A 0.9800
C61 H61B 0.9800
C61 H61C 0.9800
C62 H62A 0.9800
C62 H62B 0.9800
C62 H62C 0.9800
C63 H63A 0.9800
C63 H63B 0.9800
C63 H63C 0.9800
C64 H64A 0.9800
C64 H64B 0.9800
C64 H64C 0.9800
C65 C67 1.505(5)
C65 C66 1.510(4)
C65 H65 1.0000
C66 H66A 0.9800
C66 H66B 0.9800
C66 H66C 0.9800
C67 H67A 0.9800
C67 H67B 0.9800
C67 H67C 0.9800
C68 H68A 0.9800
C68 H68B 0.9800
C68 H68C 0.9800
C69 C71 1.522(4)
C69 C72 1.532(4)
C69 C70 1.535(4)
C70 H70A 0.9800
C70 H70B 0.9800
C70 H70C 0.9800
C71 H71A 0.9800
C71 H71B 0.9800
C71 H71C 0.9800
C72 H72A 0.9800
C72 H72B 0.9800
C72 H72C 0.9800
C73 C76 1.522(4)
C73 C75 1.530(4)
C73 C74 1.533(4)
C74 H74A 0.9800
C74 H74B 0.9800
C74 H74C 0.9800
C75 H75A 0.9800
C75 H75B 0.9800
C75 H75C 0.9800
C76 H76A 0.9800
C76 H76B 0.9800
C76 H76C 0.9800
C78 C79 1.346(4)
C78 C83 1.496(4)
C79 C84 1.491(4)
C80 C81 1.509(4)
C80 C82 1.520(4)
C80 H80 1.0000
C81 H81A 0.9800
C81 H81B 0.9800
C81 H81C 0.9800
C82 H82A 0.9800
C82 H82B 0.9800
C82 H82C 0.9800
C83 H83A 0.9800
C83 H83B 0.9800
C83 H83C 0.9800
C84 H84A 0.9800
C84 H84B 0.9800
C84 H84C 0.9800
C85 C87 1.519(4)
C85 C86 1.520(4)
C85 H85 1.0000
C86 H86A 0.9800
C86 H86B 0.9800
C86 H86C 0.9800
C87 H87A 0.9800
C87 H87B 0.9800
C87 H87C 0.9800
C88 H88A 0.9800
C88 H88B 0.9800
C88 H88C 0.9800
C89 C90 1.528(4)
C89 C92 1.536(4)
C89 C91 1.543(4)
C90 H90A 0.9800
C90 H90B 0.9800
C90 H90C 0.9800
C91 H91A 0.9800
C91 H91B 0.9800
C91 H91C 0.9800
C92 H92A 0.9800
C92 H92B 0.9800
C92 H92C 0.9800
C93 C95 1.523(4)
C93 C96 1.533(4)
C93 C94 1.540(4)
C94 H94A 0.9800
C94 H94B 0.9800
C94 H94C 0.9800
C95 H95A 0.9800
C95 H95B 0.9800
C95 H95C 0.9800
C96 H96A 0.9800
C96 H96B 0.9800
C96 H96C 0.9800

loop_
_geom_torsion_atom_site_label_1
_geom_torsion_atom_site_label_2
_geom_torsion_atom_site_label_3
_geom_torsion_atom_site_label_4
_geom_torsion
Al1 C1 C2 C3 179.70(18)
Al1 C1 C2 Al2 -0.8(2)
C1 C2 C3 C8 166.0(3)
Al2 C2 C3 C8 -13.2(4)
C1 C2 C3 C4 -17.1(4)
Al2 C2 C3 C4 163.7(2)
C8 C3 C4 C5 0.2(4)
C2 C3 C4 C5 -176.9(3)
C3 C4 C5 C6 0.8(5)
C4 C5 C6 C7 -1.0(5)
C5 C6 C7 C8 0.2(4)
C4 C3 C8 C7 -0.9(4)
C2 C3 C8 C7 176.2(2)
C6 C7 C8 C3 0.8(4)
C11 N2 C9 N1 -1.2(3)
C17 N2 C9 N1 177.1(2)
C11 N2 C9 Al1 169.10(19)
C17 N2 C9 Al1 -12.6(3)
C10 N1 C9 N2 0.5(3)
C12 N1 C9 N2 179.7(2)
C10 N1 C9 Al1 -169.0(2)
C12 N1 C9 Al1 10.2(4)
C9 N1 C10 C11 0.4(3)
C12 N1 C10 C11 -178.7(3)
C9 N1 C10 C15 -177.5(3)
C12 N1 C10 C15 3.4(5)
N1 C10 C11 N2 -1.1(3)
C15 C10 C11 N2 176.7(3)
N1 C10 C11 C16 176.2(3)
C15 C10 C11 C16 -6.0(5)
C9 N2 C11 C10 1.5(3)
C17 N2 C11 C10 -176.7(3)
C9 N2 C11 C16 -175.9(3)
C17 N2 C11 C16 5.9(4)
C9 N1 C12 C13 -109.1(3)
C10 N1 C12 C13 69.9(4)
C9 N1 C12 C14 122.6(3)
C10 N1 C12 C14 -58.3(4)
C9 N2 C17 C19 115.8(3)
C11 N2 C17 C19 -66.1(3)
C9 N2 C17 C18 -116.0(3)
C11 N2 C17 C18 62.0(4)
C31 N4 C29 N3 1.5(3)
C37 N4 C29 N3 -173.2(2)
C31 N4 C29 Al2 -162.49(18)
C37 N4 C29 Al2 22.8(3)
C30 N3 C29 N4 -1.4(3)
C32 N3 C29 N4 176.2(2)
C30 N3 C29 Al2 163.39(17)
C32 N3 C29 Al2 -19.0(3)
C29 N3 C30 C31 0.8(3)
C32 N3 C30 C31 -176.6(2)
C29 N3 C30 C35 -175.6(2)
C32 N3 C30 C35 7.0(4)
N3 C30 C31 N4 0.2(3)
C35 C30 C31 N4 176.5(3)
N3 C30 C31 C36 -174.6(2)
C35 C30 C31 C36 1.7(5)
C29 N4 C31 C30 -1.1(3)
C37 N4 C31 C30 173.1(2)
C29 N4 C31 C36 173.9(2)
C37 N4 C31 C36 -11.8(4)
C29 N3 C32 C33 115.5(3)
C30 N3 C32 C33 -67.4(3)
C29 N3 C32 C34 -116.0(2)
C30 N3 C32 C34 61.1(3)
C29 N4 C37 C39 -120.1(2)
C31 N4 C37 C39 66.2(3)
C29 N4 C37 C38 111.6(3)
C31 N4 C37 C38 -62.1(3)
Al3 C49 C50 C51 -172.34(18)
Al3 C49 C50 Al4 8.2(2)
C49 C50 C51 C56 -149.2(3)
Al4 C50 C51 C56 30.1(4)
C49 C50 C51 C52 33.5(4)
Al4 C50 C51 C52 -147.2(2)
C56 C51 C52 C53 1.0(4)
C50 C51 C52 C53 178.3(3)
C51 C52 C53 C54 -0.4(4)
C52 C53 C54 C55 -0.1(4)
C53 C54 C55 C56 0.0(4)
C54 C55 C56 C51 0.6(4)
C52 C51 C56 C55 -1.1(4)
C50 C51 C56 C55 -178.5(2)
C58 N7 C57 N8 -0.4(3)
C60 N7 C57 N8 -179.6(2)
C58 N7 C57 Al3 174.5(2)
C60 N7 C57 Al3 -4.7(4)
C59 N8 C57 N7 1.3(3)
C65 N8 C57 N7 -179.3(2)
C59 N8 C57 Al3 -174.0(2)
C65 N8 C57 Al3 5.5(4)
C57 N7 C58 C59 -0.6(4)
C60 N7 C58 C59 178.5(3)
C57 N7 C58 C63 176.9(3)
C60 N7 C58 C63 -3.9(5)
N7 C58 C59 N8 1.4(4)
C63 C58 C59 N8 -176.1(3)
N7 C58 C59 C64 -178.1(3)
C63 C58 C59 C64 4.5(6)
C57 N8 C59 C58 -1.7(4)
C65 N8 C59 C58 178.9(3)
C57 N8 C59 C64 177.7(3)
C65 N8 C59 C64 -1.6(5)
C57 N7 C60 C61 105.7(3)
C58 N7 C60 C61 -73.4(4)
C57 N7 C60 C62 -126.0(3)
C58 N7 C60 C62 55.0(4)
C57 N8 C65 C67 -116.0(3)
C59 N8 C65 C67 63.3(4)
C57 N8 C65 C66 117.2(3)
C59 N8 C65 C66 -63.5(4)
C79 N6 C77 N5 -1.1(3)
C85 N6 C77 N5 179.2(2)
C79 N6 C77 Al4 173.24(19)
C85 N6 C77 Al4 -6.4(3)
C78 N5 C77 N6 1.4(3)
C80 N5 C77 N6 -178.0(2)
C78 N5 C77 Al4 -173.39(18)
C80 N5 C77 Al4 7.2(3)
C77 N5 C78 C79 -1.2(3)
C80 N5 C78 C79 178.1(2)
C77 N5 C78 C83 177.5(3)
C80 N5 C78 C83 -3.1(4)
N5 C78 C79 N6 0.5(3)
C83 C78 C79 N6 -178.2(3)
N5 C78 C79 C84 -179.1(3)
C83 C78 C79 C84 2.2(5)
C77 N6 C79 C78 0.4(3)
C85 N6 C79 C78 -180.0(2)
C77 N6 C79 C84 -180.0(3)
C85 N6 C79 C84 -0.4(4)
C77 N5 C80 C81 -105.4(3)
C78 N5 C80 C81 75.4(3)
C77 N5 C80 C82 126.7(3)
C78 N5 C80 C82 -52.6(4)
C77 N6 C85 C87 110.0(3)
C79 N6 C85 C87 -69.5(3)
C77 N6 C85 C86 -121.8(3)
C79 N6 C85 C86 58.6(3)
